data_2019629
loop_
_publ_author_name
'Steiger, Scott A.'
'Monacelli, Anthony J.'
'Li, Chun'
'Hunting, Janet L.'
'Natale, Nicholas R.'

_publ_section_title
;
 The effect of bromine scanning around the phenyl group of
 4-phenylquinolone derivatives
;
_journal_coeditor_code SF3233
_journal_issue 8
_journal_name_full 'Acta Crystallographica Section C'
_journal_page_first
;
;
_journal_paper_doi 10.1107/S2053229614015617
_journal_volume 70
_journal_year 2014
_chemical_formula_iupac 'C21 H24 Br N O3'
_chemical_formula_moiety 'C21 H24 Br N O3'
_chemical_formula_sum 'C21 H24 Br N O3'
_chemical_formula_weight 418.32
_chemical_name_systematic
;Ethyl
4-(4-bromophenyl)-2,7,7-trimethyl-5-oxo-1,4,5,6,7,8-hexahydroquinoline-3-carboxylate
;
_space_group_crystal_system orthorhombic
_space_group_IT_number 60
_space_group_name_Hall '-P 2n 2ab'
_space_group_name_H-M_alt 'P b c n'
_symmetry_space_group_name_Hall '-P 2n 2ab'
_symmetry_space_group_name_H-M 'P b c n'
_atom_sites_solution_hydrogens mixed
_atom_sites_solution_primary direct
_audit_creation_method
;
Olex2 1.2
(compiled 2014.03.20 svn.r2914 for OlexSys, GUI svn.r4816)
;
_cell_angle_alpha 90
_cell_angle_beta 90
_cell_angle_gamma 90
_cell_formula_units_Z 8
_cell_length_a 18.0371(4)
_cell_length_b 15.4309(3)
_cell_length_c 14.2604(3)
_cell_measurement_reflns_used 9956
_cell_measurement_temperature 100(2)
_cell_measurement_theta_max 27.48
_cell_measurement_theta_min 2.25
_cell_volume 3969.08(14)
_computing_cell_refinement 'SAINT (Bruker, 2008)'
_computing_data_collection 'APEX2 (Bruker, 2008)'
_computing_data_reduction 'SAINT (Bruker, 2008)'
_computing_molecular_graphics 'OLEX2 (Dolomanov <i>et al.</i>, 2009)'
_computing_publication_material 'OLEX2 (Dolomanov <i>et al.</i>, 2009)'
_computing_structure_refinement 'SHELXL97 (Sheldrick, 2008)'
_computing_structure_solution 'SHELXS97 (Sheldrick, 2008)'
_diffrn_ambient_temperature 100.02
_diffrn_measured_fraction_theta_full 0.999
_diffrn_measured_fraction_theta_max 0.998
_diffrn_measurement_device_type 'Bruker SMART BREEZE CCD area-detector'
_diffrn_measurement_method '\f and \w scans'
_diffrn_radiation_type MoK\a
_diffrn_radiation_wavelength 0.71073
_diffrn_reflns_av_R_equivalents 0.0377
_diffrn_reflns_limit_h_max 23
_diffrn_reflns_limit_h_min -19
_diffrn_reflns_limit_k_max 19
_diffrn_reflns_limit_k_min -20
_diffrn_reflns_limit_l_max 18
_diffrn_reflns_limit_l_min -18
_diffrn_reflns_number 35271
_diffrn_reflns_theta_full 26.000
_diffrn_reflns_theta_max 27.499
_diffrn_reflns_theta_min 2.857
_diffrn_standards_number 0
_exptl_absorpt_coefficient_mu 2.091
_exptl_absorpt_correction_T_max 1.0000
_exptl_absorpt_correction_T_min 0.9087
_exptl_absorpt_correction_type multi-scan
_exptl_absorpt_process_details '(SADABS; Bruker, 2008)'
_exptl_crystal_colour 'light yellow'
_exptl_crystal_density_diffrn 1.400
_exptl_crystal_density_method 'not measured'
_exptl_crystal_description prism
_exptl_crystal_F_000 1728
_exptl_crystal_size_max 0.264
_exptl_crystal_size_mid 0.18
_exptl_crystal_size_min 0.133
_refine_diff_density_max 1.488
_refine_diff_density_min -1.210
_refine_ls_extinction_method none
_refine_ls_goodness_of_fit_ref 1.042
_refine_ls_hydrogen_treatment mixed
_refine_ls_matrix_type full
_refine_ls_number_parameters 243
_refine_ls_number_reflns 4558
_refine_ls_number_restraints 0
_refine_ls_restrained_S_all 1.042
_refine_ls_R_factor_all 0.0663
_refine_ls_R_factor_gt 0.0424
_refine_ls_shift/su_max 0.001
_refine_ls_shift/su_mean 0.000
_refine_ls_structure_factor_coef Fsqd
_refine_ls_weighting_details 'w = 1/[\s^2^(Fo^2^)+(0.0386P)^2^+5.4149P] where P=(Fo^2^+2Fc^2^)/3'
_refine_ls_weighting_scheme calc
_refine_ls_wR_factor_gt 0.0913
_refine_ls_wR_factor_ref 0.1010
_reflns_number_gt 3391
_reflns_number_total 4558
_reflns_threshold_expression I>2\s(I)
_cod_data_source_file sf3233sup1.cif
_cod_data_source_block I
_cod_database_code 2019629
_cod_database_fobs_code 2019629
_shelx_space_group_comment
;
The symmetry employed for this shelxl refinement is uniquely defined
by the following loop, which should always be used as a source of
symmetry information in preference to the above space-group names.
They are only intended as comments.
;
_shelx_estimated_absorpt_t_min 0.608
_shelx_estimated_absorpt_t_max 0.768
_shelxl_version_number .2013

loop_
_space_group_symop_operation_xyz
'x, y, z'
'-x+1/2, -y+1/2, z+1/2'
'x+1/2, -y+1/2, -z'
'-x, y, -z+1/2'
'-x, -y, -z'
'x-1/2, y-1/2, -z-1/2'
'-x-1/2, y-1/2, z'
'x, -y, z-1/2'

loop_
_atom_site_type_symbol
_atom_site_label
_atom_site_fract_x
_atom_site_fract_y
_atom_site_fract_z
_atom_site_U_iso_or_equiv
_atom_site_adp_type
_atom_site_calc_flag
_atom_site_occupancy
Br Br1 0.01835(2) 0.08589(2) 0.60206(2) 0.03911(12) Uani d 1
O O1 0.39646(10) -0.02836(11) 0.63323(11) 0.0200(4) Uani d 1
O O2 0.35587(10) 0.33300(11) 0.41638(12) 0.0213(4) Uani d 1
O O3 0.34556(10) 0.27791(11) 0.56159(11) 0.0213(4) Uani d 1
N N1 0.39491(12) 0.07392(13) 0.32412(14) 0.0190(5) Uani d 1
H H1 0.4013(16) 0.0634(19) 0.264(2) 0.027(8) Uiso d 1
C C2 0.38319(14) 0.15957(16) 0.35057(16) 0.0178(5) Uani d 1
C C3 0.36618(13) 0.17953(15) 0.44025(16) 0.0148(5) Uani d 1
C C4 0.35425(13) 0.10862(15) 0.51345(15) 0.0137(5) Uani d 1
H H4 0.3808 0.1260 0.5721 0.016 Uiso calc 1
C C5 0.40247(13) -0.04303(16) 0.54818(16) 0.0145(5) Uani d 1
C C6 0.43032(14) -0.13027(15) 0.51443(16) 0.0158(5) Uani d 1
H H6A 0.4101 -0.1757 0.5562 0.019 Uiso calc 1
H H6B 0.4850 -0.1314 0.5207 0.019 Uiso calc 1
C C7 0.41033(14) -0.15326(16) 0.41315(15) 0.0149(5) Uani d 1
C C8 0.42990(14) -0.07570(15) 0.35066(16) 0.0158(5) Uani d 1
H H8A 0.4845 -0.0721 0.3445 0.019 Uiso calc 1
H H8B 0.4090 -0.0854 0.2873 0.019 Uiso calc 1
C C9 0.40135(13) 0.00865(15) 0.38786(15) 0.0140(5) Uani d 1
C C10 0.38685(13) 0.02328(15) 0.47985(15) 0.0132(5) Uani d 1
C C11 0.32747(14) -0.17399(17) 0.40568(17) 0.0203(5) Uani d 1
H H11A 0.2985 -0.1230 0.4240 0.030 Uiso calc 1
H H11B 0.3154 -0.2225 0.4474 0.030 Uiso calc 1
H H11C 0.3154 -0.1898 0.3409 0.030 Uiso calc 1
C C12 0.45589(15) -0.23200(16) 0.38188(17) 0.0210(5) Uani d 1
H H12A 0.4444 -0.2455 0.3163 0.031 Uiso calc 1
H H12B 0.4435 -0.2819 0.4214 0.031 Uiso calc 1
H H12C 0.5088 -0.2189 0.3879 0.031 Uiso calc 1
C C13 0.39310(19) 0.22252(18) 0.27089(17) 0.0323(7) Uani d 1
H H13A 0.4131 0.1919 0.2163 0.048 Uiso calc 1
H H13B 0.4275 0.2684 0.2898 0.048 Uiso calc 1
H H13C 0.3451 0.2482 0.2547 0.048 Uiso calc 1
C C14 0.35600(13) 0.27062(16) 0.46787(17) 0.0166(5) Uani d 1
C C15 0.33581(17) 0.36583(17) 0.59609(18) 0.0254(6) Uani d 1
H H15A 0.2975 0.3962 0.5588 0.030 Uiso calc 1
H H15B 0.3829 0.3984 0.5907 0.030 Uiso calc 1
C C16 0.3126(3) 0.3606(2) 0.6959(2) 0.0582(12) Uani d 1
H H16A 0.2656 0.3291 0.7004 0.087 Uiso calc 1
H H16B 0.3062 0.4193 0.7210 0.087 Uiso calc 1
H H16C 0.3507 0.3301 0.7321 0.087 Uiso calc 1
C C17 0.27210(13) 0.09825(14) 0.53660(16) 0.0149(5) Uani d 1
C C18 0.22092(14) 0.08222(16) 0.46580(17) 0.0182(5) Uani d 1
H H18 0.2378 0.0755 0.4031 0.022 Uiso calc 1
C C19 0.14545(15) 0.07577(16) 0.48494(19) 0.0226(6) Uani d 1
H H19 0.1109 0.0648 0.4361 0.027 Uiso calc 1
C C20 0.12180(15) 0.08566(17) 0.5767(2) 0.0247(6) Uani d 1
C C21 0.17150(15) 0.09807(17) 0.64941(19) 0.0243(6) Uani d 1
H H21 0.1546 0.1021 0.7123 0.029 Uiso calc 1
C C22 0.24660(15) 0.10459(16) 0.62882(17) 0.0204(5) Uani d 1
H H22 0.2811 0.1135 0.6782 0.025 Uiso calc 1

loop_
_atom_site_aniso_label
_atom_site_aniso_U_11
_atom_site_aniso_U_22
_atom_site_aniso_U_33
_atom_site_aniso_U_12
_atom_site_aniso_U_13
_atom_site_aniso_U_23
Br1 0.02137(16) 0.03688(19) 0.0591(2) -0.00082(14) 0.01586(14) -0.01140(15)
O1 0.0306(10) 0.0199(10) 0.0094(7) 0.0029(8) -0.0012(7) 0.0007(7)
O2 0.0221(10) 0.0143(9) 0.0274(9) 0.0020(8) 0.0039(7) 0.0039(8)
O3 0.0328(11) 0.0115(9) 0.0194(8) 0.0013(8) -0.0009(8) -0.0020(7)
N1 0.0314(12) 0.0157(11) 0.0098(9) -0.0012(9) 0.0002(8) -0.0005(8)
C2 0.0234(13) 0.0134(12) 0.0166(11) -0.0016(10) -0.0033(10) 0.0016(10)
C3 0.0143(12) 0.0123(12) 0.0179(11) -0.0008(10) -0.0022(9) 0.0003(9)
C4 0.0171(12) 0.0128(12) 0.0113(10) 0.0000(10) -0.0005(9) 0.0009(9)
C5 0.0114(11) 0.0165(12) 0.0156(11) -0.0018(10) -0.0006(9) 0.0013(10)
C6 0.0187(12) 0.0137(12) 0.0150(11) 0.0020(10) 0.0013(9) 0.0004(9)
C7 0.0177(12) 0.0135(12) 0.0134(11) -0.0004(10) 0.0006(9) -0.0006(9)
C8 0.0193(12) 0.0147(13) 0.0135(11) -0.0018(10) 0.0026(9) -0.0012(9)
C9 0.0142(11) 0.0135(12) 0.0143(11) -0.0022(10) -0.0005(9) -0.0002(9)
C10 0.0132(11) 0.0117(12) 0.0146(11) -0.0001(9) 0.0009(9) 0.0000(9)
C11 0.0204(13) 0.0188(13) 0.0217(12) -0.0041(11) 0.0006(10) -0.0036(11)
C12 0.0258(13) 0.0152(13) 0.0219(12) 0.0009(11) 0.0045(10) -0.0026(10)
C13 0.062(2) 0.0193(15) 0.0159(12) -0.0038(14) 0.0004(13) 0.0046(11)
C14 0.0108(11) 0.0176(13) 0.0214(12) -0.0017(10) -0.0014(9) 0.0011(10)
C15 0.0377(16) 0.0134(13) 0.0250(13) 0.0011(12) 0.0002(12) -0.0038(11)
C16 0.117(4) 0.0214(17) 0.0365(18) 0.014(2) 0.020(2) -0.0008(15)
C17 0.0198(12) 0.0070(11) 0.0178(11) 0.0016(10) 0.0031(9) -0.0003(9)
C18 0.0209(13) 0.0155(12) 0.0183(11) 0.0025(11) 0.0014(10) 0.0018(10)
C19 0.0197(13) 0.0170(13) 0.0310(14) 0.0018(11) -0.0007(11) 0.0003(11)
C20 0.0180(13) 0.0157(13) 0.0403(15) 0.0010(11) 0.0094(11) -0.0013(12)
C21 0.0300(15) 0.0180(14) 0.0248(13) 0.0016(11) 0.0127(11) -0.0039(11)
C22 0.0265(14) 0.0163(13) 0.0185(11) 0.0021(11) 0.0025(10) -0.0024(10)

loop_
_atom_type_symbol
_atom_type_description
_atom_type_scat_dispersion_real
_atom_type_scat_dispersion_imag
_atom_type_scat_source
C C 0.0033 0.0016 'International Tables Vol C Tables 4.2.6.8 and 6.1.1.4'
H H 0.0000 0.0000 'International Tables Vol C Tables 4.2.6.8 and 6.1.1.4'
N N 0.0061 0.0033 'International Tables Vol C Tables 4.2.6.8 and 6.1.1.4'
O O 0.0106 0.0060 'International Tables Vol C Tables 4.2.6.8 and 6.1.1.4'
Br Br -0.2901 2.4595 'International Tables Vol C Tables 4.2.6.8 and 6.1.1.4'

loop_
_geom_angle_atom_site_label_1
_geom_angle_atom_site_label_2
_geom_angle_atom_site_label_3
_geom_angle
C14 O3 C15 115.35(19)
C2 N1 H1 117.3(19)
C9 N1 H1 120.2(19)
C9 N1 C2 122.3(2)
N1 C2 C13 113.0(2)
C3 C2 N1 120.5(2)
C3 C2 C13 126.5(2)
C2 C3 C4 121.0(2)
C2 C3 C14 120.0(2)
C14 C3 C4 118.9(2)
C3 C4 H4 108.1
C10 C4 C3 110.53(18)
C10 C4 H4 108.1
C10 C4 C17 110.66(19)
C17 C4 C3 111.08(19)
C17 C4 H4 108.1
O1 C5 C6 120.2(2)
O1 C5 C10 121.0(2)
C10 C5 C6 118.74(19)
C5 C6 H6A 108.4
C5 C6 H6B 108.4
C5 C6 C7 115.32(19)
H6A C6 H6B 107.5
C7 C6 H6A 108.4
C7 C6 H6B 108.4
C6 C7 C8 108.26(19)
C6 C7 C11 110.12(19)
C6 C7 C12 109.4(2)
C11 C7 C8 110.3(2)
C11 C7 C12 109.7(2)
C12 C7 C8 109.03(19)
C7 C8 H8A 108.9
C7 C8 H8B 108.9
H8A C8 H8B 107.8
C9 C8 C7 113.18(19)
C9 C8 H8A 108.9
C9 C8 H8B 108.9
N1 C9 C8 115.85(19)
C10 C9 N1 120.4(2)
C10 C9 C8 123.6(2)
C5 C10 C4 118.5(2)
C9 C10 C4 121.6(2)
C9 C10 C5 119.9(2)
C7 C11 H11A 109.5
C7 C11 H11B 109.5
C7 C11 H11C 109.5
H11A C11 H11B 109.5
H11A C11 H11C 109.5
H11B C11 H11C 109.5
C7 C12 H12A 109.5
C7 C12 H12B 109.5
C7 C12 H12C 109.5
H12A C12 H12B 109.5
H12A C12 H12C 109.5
H12B C12 H12C 109.5
C2 C13 H13A 109.5
C2 C13 H13B 109.5
C2 C13 H13C 109.5
H13A C13 H13B 109.5
H13A C13 H13C 109.5
H13B C13 H13C 109.5
O2 C14 O3 122.2(2)
O2 C14 C3 126.7(2)
O3 C14 C3 111.2(2)
O3 C15 H15A 110.1
O3 C15 H15B 110.1
O3 C15 C16 107.9(2)
H15A C15 H15B 108.4
C16 C15 H15A 110.1
C16 C15 H15B 110.1
C15 C16 H16A 109.5
C15 C16 H16B 109.5
C15 C16 H16C 109.5
H16A C16 H16B 109.5
H16A C16 H16C 109.5
H16B C16 H16C 109.5
C18 C17 C4 120.4(2)
C18 C17 C22 118.5(2)
C22 C17 C4 121.1(2)
C17 C18 H18 119.3
C17 C18 C19 121.3(2)
C19 C18 H18 119.3
C18 C19 H19 120.7
C20 C19 C18 118.6(2)
C20 C19 H19 120.7
C19 C20 Br1 118.8(2)
C21 C20 Br1 119.6(2)
C21 C20 C19 121.6(2)
C20 C21 H21 120.5
C20 C21 C22 118.9(2)
C22 C21 H21 120.5
C17 C22 H22 119.5
C21 C22 C17 121.0(2)
C21 C22 H22 119.5

loop_
_geom_bond_atom_site_label_1
_geom_bond_atom_site_label_2
_geom_bond_distance
Br1 C20 1.901(3)
O1 C5 1.239(3)
O2 C14 1.211(3)
O3 C14 1.354(3)
O3 C15 1.454(3)
N1 H1 0.89(3)
N1 C2 1.391(3)
N1 C9 1.362(3)
C2 C3 1.351(3)
C2 C13 1.505(3)
C3 C4 1.528(3)
C3 C14 1.471(3)
C4 H4 1.0000
C4 C10 1.520(3)
C4 C17 1.526(3)
C5 C6 1.515(3)
C5 C10 1.441(3)
C6 H6A 0.9900
C6 H6B 0.9900
C6 C7 1.530(3)
C7 C8 1.533(3)
C7 C11 1.532(3)
C7 C12 1.533(3)
C8 H8A 0.9900
C8 H8B 0.9900
C8 C9 1.497(3)
C9 C10 1.357(3)
C11 H11A 0.9800
C11 H11B 0.9800
C11 H11C 0.9800
C12 H12A 0.9800
C12 H12B 0.9800
C12 H12C 0.9800
C13 H13A 0.9800
C13 H13B 0.9800
C13 H13C 0.9800
C15 H15A 0.9900
C15 H15B 0.9900
C15 C16 1.485(4)
C16 H16A 0.9800
C16 H16B 0.9800
C16 H16C 0.9800
C17 C18 1.390(3)
C17 C22 1.397(3)
C18 H18 0.9500
C18 C19 1.392(4)
C19 H19 0.9500
C19 C20 1.385(4)
C20 C21 1.384(4)
C21 H21 0.9500
C21 C22 1.390(4)
C22 H22 0.9500

loop_
_geom_hbond_atom_site_label_D
_geom_hbond_atom_site_label_H
_geom_hbond_atom_site_label_A
_geom_hbond_site_symmetry_A
_geom_hbond_distance_DH
_geom_hbond_distance_HA
_geom_hbond_distance_DA
_geom_hbond_angle_DHA
N1 H1 O1 8 0.89(3) 1.94(3) 2.812(2) 168(3)

loop_
_geom_torsion_atom_site_label_1
_geom_torsion_atom_site_label_2
_geom_torsion_atom_site_label_3
_geom_torsion_atom_site_label_4
_geom_torsion
Br1 C20 C21 C22 -174.96(19)
O1 C5 C6 C7 159.3(2)
O1 C5 C10 C4 -7.0(3)
O1 C5 C10 C9 173.0(2)
N1 C2 C3 C4 -4.1(4)
N1 C2 C3 C14 178.3(2)
N1 C9 C10 C4 7.5(4)
N1 C9 C10 C5 -172.4(2)
C2 N1 C9 C8 -167.3(2)
C2 N1 C9 C10 8.7(4)
C2 C3 C4 C10 17.6(3)
C2 C3 C4 C17 -105.7(3)
C2 C3 C14 O2 5.8(4)
C2 C3 C14 O3 -174.8(2)
C3 C4 C10 C5 160.6(2)
C3 C4 C10 C9 -19.4(3)
C3 C4 C17 C18 55.4(3)
C3 C4 C17 C22 -124.6(2)
C4 C3 C14 O2 -171.8(2)
C4 C3 C14 O3 7.6(3)
C4 C17 C18 C19 -177.6(2)
C4 C17 C22 C21 177.8(2)
C5 C6 C7 C8 48.7(3)
C5 C6 C7 C11 -72.0(3)
C5 C6 C7 C12 167.4(2)
C6 C5 C10 C4 176.1(2)
C6 C5 C10 C9 -3.9(3)
C6 C7 C8 C9 -48.5(3)
C7 C8 C9 N1 -159.3(2)
C7 C8 C9 C10 24.9(3)
C8 C9 C10 C4 -176.9(2)
C8 C9 C10 C5 3.2(4)
C9 N1 C2 C3 -10.4(4)
C9 N1 C2 C13 168.4(2)
C10 C4 C17 C18 -67.8(3)
C10 C4 C17 C22 112.2(2)
C10 C5 C6 C7 -23.8(3)
C11 C7 C8 C9 72.0(2)
C12 C7 C8 C9 -167.4(2)
C13 C2 C3 C4 177.2(3)
C13 C2 C3 C14 -0.4(4)
C14 O3 C15 C16 170.6(3)
C14 C3 C4 C10 -164.8(2)
C14 C3 C4 C17 72.0(3)
C15 O3 C14 O2 -1.3(3)
C15 O3 C14 C3 179.3(2)
C17 C4 C10 C5 -75.9(3)
C17 C4 C10 C9 104.1(2)
C17 C18 C19 C20 0.0(4)
C18 C17 C22 C21 -2.2(4)
C18 C19 C20 Br1 175.19(19)
C18 C19 C20 C21 -2.7(4)
C19 C20 C21 C22 2.9(4)
C20 C21 C22 C17 -0.4(4)
C22 C17 C18 C19 2.4(4)
